data_4074545
loop_
_publ_author_name
'Cipot, Judy'
'Vogels, Christopher M.'
'McDonald, Robert'
'Westcott, Stephen A.'
'Stradiotto, Mark'

_publ_contact_author
; 
      Mark Stradiotto
    Assistant Professor
    Dalhousie University
    Department of Chemistry
    Halifax, Nova Scotia
    Canada
    B3H 4J3
;
_publ_section_title
;
 Catalytic Alkene Hydroboration Mediated by Cationic and Formally
 Zwitterionic Rhodium(I) and Iridium(I) Derivatives of a P,N-Substituted
 Indene
;
_journal_issue 25
_journal_name_full Organometallics
_journal_page_first 5965
_journal_paper_doi 10.1021/om060742m
_journal_volume 25
_journal_year 2006
_chemical_formula_moiety 'C25 H37 Ir N P'
_chemical_formula_sum 'C25 H37 Ir N P'
_chemical_formula_weight 574.73
_space_group_IT_number 14
_symmetry_cell_setting monoclinic
_symmetry_space_group_name_Hall '-P 2yn'
_symmetry_space_group_name_H-M 'P 1 21/n 1'
_atom_sites_solution_hydrogens geom
_atom_sites_solution_primary direct
_atom_sites_solution_secondary difmap
_audit_creation_method SHELXL-97
_cell_angle_alpha 90.00
_cell_angle_beta 97.8284(11)
_cell_angle_gamma 90.00
_cell_formula_units_Z 4
_cell_length_a 11.0069(8)
_cell_length_b 9.2904(7)
_cell_length_c 21.8926(17)
_cell_measurement_reflns_used 6727
_cell_measurement_temperature 193(2)
_cell_measurement_theta_max 26.40
_cell_measurement_theta_min 2.38
_cell_volume 2217.8(3)
_computing_cell_refinement 'Bruker SAINT (Bruker, 1997)'
_computing_data_collection 'Bruker SMART (Bruker, 1997)'
_computing_data_reduction 'Bruker SAINT (Bruker, 1997)'
_computing_molecular_graphics 'Bruker SHELXTL (Bruker, 1997)'
_computing_publication_material 'Bruker SHELXTL (Bruker, 1997)'
_computing_structure_refinement 'SHELXL-97 (Sheldrick, 1997)'
_computing_structure_solution 'DIRDIF-96 (Beurskens et al., 1996)'
_diffrn_ambient_temperature 193(2)
_diffrn_detector_area_resol_mean 8.192
_diffrn_measured_fraction_theta_full 0.999
_diffrn_measured_fraction_theta_max 0.999
_diffrn_measurement_device_type 'Bruker PLATFORM diffractometer/SMART 1000 CCD area detector'
_diffrn_measurement_method '\w scans'
_diffrn_radiation_monochromator graphite
_diffrn_radiation_source 'fine-focus sealed tube'
_diffrn_radiation_type MoK\a
_diffrn_radiation_wavelength 0.71073
_diffrn_reflns_av_R_equivalents 0.0216
_diffrn_reflns_av_sigmaI/netI 0.0192
_diffrn_reflns_limit_h_max 13
_diffrn_reflns_limit_h_min -13
_diffrn_reflns_limit_k_max 11
_diffrn_reflns_limit_k_min -11
_diffrn_reflns_limit_l_max 27
_diffrn_reflns_limit_l_min -27
_diffrn_reflns_number 16692
_diffrn_reflns_theta_full 26.41
_diffrn_reflns_theta_max 26.41
_diffrn_reflns_theta_min 1.88
_diffrn_standards_decay_% 0
_diffrn_standards_interval_time 0
_diffrn_standards_number 0
_exptl_absorpt_coefficient_mu 6.103
_exptl_absorpt_correction_T_max 0.1994
_exptl_absorpt_correction_T_min 0.1616
_exptl_absorpt_correction_type multi-scan
_exptl_absorpt_process_details 'SADABS (Sheldrick, 1996)'
_exptl_crystal_colour red
_exptl_crystal_density_diffrn 1.721
_exptl_crystal_density_method 'not measured'
_exptl_crystal_description prism
_exptl_crystal_F_000 1144
_exptl_crystal_size_max 0.47
_exptl_crystal_size_mid 0.40
_exptl_crystal_size_min 0.39
_refine_diff_density_max 1.193
_refine_diff_density_min -0.672
_refine_diff_density_rms 0.084
_refine_ls_extinction_method none
_refine_ls_goodness_of_fit_ref 1.037
_refine_ls_hydrogen_treatment constr
_refine_ls_matrix_type full
_refine_ls_number_parameters 254
_refine_ls_number_reflns 4539
_refine_ls_number_restraints 0
_refine_ls_restrained_S_all 1.037
_refine_ls_R_factor_all 0.0219
_refine_ls_R_factor_gt 0.0193
_refine_ls_shift/su_max 0.001
_refine_ls_shift/su_mean 0.000
_refine_ls_structure_factor_coef Fsqd
_refine_ls_weighting_details 'calc w=1/[\s^2^(Fo^2^)+(0.0252P)^2^+2.4632P] where P=(Fo^2^+2Fc^2^)/3'
_refine_ls_weighting_scheme calc
_refine_ls_wR_factor_gt 0.0492
_refine_ls_wR_factor_ref 0.0505
_reflns_number_gt 4167
_reflns_number_total 4539
_reflns_threshold_expression I>2\s(I)
_cod_data_source_file om060742msi20060815_050934.cif
_cod_data_source_block dal04e2
_cod_depositor_comments
;
The following automatic conversions were performed:

'_symmetry_cell_setting' value 'Monoclinic' changed to 'monoclinic'
according to /home/saulius/struct/CIF-dictionaries/cif_core.dic
dictionary named 'cif_core.dic' version 2.4.1 from 2010-06-29.

Automatic conversion script
Id: cif_fix_values 1715 2011-07-08 13:25:40Z adriana 
;
_cod_original_sg_symbol_H-M 'P 21/n'
_cod_database_code 4074545

loop_
_symmetry_equiv_pos_as_xyz
'x, y, z'
'-x+1/2, y+1/2, -z+1/2'
'-x, -y, -z'
'x-1/2, -y-1/2, z-1/2'

loop_
_atom_site_label
_atom_site_type_symbol
_atom_site_fract_x
_atom_site_fract_y
_atom_site_fract_z
_atom_site_U_iso_or_equiv
_atom_site_adp_type
_atom_site_occupancy
_atom_site_symmetry_multiplicity
_atom_site_calc_flag
_atom_site_refinement_flags
Ir Ir 0.027636(9) 0.242039(10) 0.365708(5) 0.02202(5) Uani 1 1 d .
P P 0.13911(6) 0.45359(7) 0.35927(3) 0.01899(13) Uani 1 1 d .
N N 0.2814(2) 0.1931(3) 0.43951(12) 0.0310(5) Uani 1 1 d .
C1 C 0.4806(3) 0.3190(3) 0.43554(13) 0.0290(6) Uani 1 1 d .
H1A H 0.5118 0.2977 0.4792 0.035 Uiso 1 1 calc R
H1B H 0.5185 0.2515 0.4087 0.035 Uiso 1 1 calc R
C2 C 0.3416(3) 0.3100(3) 0.42384(12) 0.0256(6) Uani 1 1 d .
C3 C 0.2919(2) 0.4375(3) 0.39913(12) 0.0221(5) Uani 1 1 d .
C3A C 0.3928(2) 0.5410(3) 0.39871(11) 0.0235(5) Uani 1 1 d .
C4 C 0.3939(2) 0.6868(3) 0.38446(12) 0.0257(6) Uani 1 1 d .
H4 H 0.3192 0.7359 0.3714 0.031 Uiso 1 1 calc R
C5 C 0.5055(3) 0.7606(3) 0.38942(14) 0.0307(7) Uani 1 1 d .
H5 H 0.5062 0.8600 0.3792 0.037 Uiso 1 1 calc R
C6 C 0.6146(3) 0.6908(4) 0.40893(13) 0.0343(7) Uani 1 1 d .
H6 H 0.6899 0.7420 0.4117 0.041 Uiso 1 1 calc R
C7 C 0.6146(3) 0.5460(4) 0.42454(13) 0.0333(6) Uani 1 1 d .
H7 H 0.6896 0.4981 0.4384 0.040 Uiso 1 1 calc R
C7A C 0.5052(2) 0.4723(3) 0.41981(12) 0.0260(6) Uani 1 1 d .
C11 C -0.0314(3) 0.0194(3) 0.36543(14) 0.0325(6) Uani 1 1 d .
H11 H 0.0301 -0.0471 0.3884 0.039 Uiso 1 1 calc R
C12 C -0.0980(3) 0.0999(3) 0.40336(14) 0.0299(6) Uani 1 1 d .
H12 H -0.0753 0.0797 0.4483 0.036 Uiso 1 1 calc R
C13 C -0.2281(3) 0.1490(4) 0.38636(16) 0.0437(8) Uani 1 1 d .
H13A H -0.2488 0.2160 0.4185 0.052 Uiso 1 1 calc R
H13B H -0.2829 0.0644 0.3862 0.052 Uiso 1 1 calc R
C14 C -0.2536(3) 0.2230(4) 0.32439(17) 0.0409(8) Uani 1 1 d .
H14A H -0.3180 0.2966 0.3263 0.049 Uiso 1 1 calc R
H14B H -0.2859 0.1511 0.2929 0.049 Uiso 1 1 calc R
C15 C -0.1417(3) 0.2947(3) 0.30427(14) 0.0302(6) Uani 1 1 d .
H15 H -0.1524 0.3993 0.2943 0.036 Uiso 1 1 calc R
C16 C -0.0607(3) 0.2225(3) 0.27067(14) 0.0308(6) Uani 1 1 d .
H16 H -0.0239 0.2858 0.2411 0.037 Uiso 1 1 calc R
C17 C -0.0722(3) 0.0675(3) 0.25082(15) 0.0426(8) Uani 1 1 d .
H17A H 0.0016 0.0405 0.2322 0.051 Uiso 1 1 calc R
H17B H -0.1440 0.0578 0.2186 0.051 Uiso 1 1 calc R
C18 C -0.0864(4) -0.0362(3) 0.30240(15) 0.0443(8) Uani 1 1 d .
H18A H -0.0464 -0.1284 0.2943 0.053 Uiso 1 1 calc R
H18B H -0.1748 -0.0556 0.3028 0.053 Uiso 1 1 calc R
C21 C 0.1716(2) 0.5192(3) 0.28276(11) 0.0236(5) Uani 1 1 d .
H21 H 0.2306 0.6011 0.2910 0.028 Uiso 1 1 calc R
C22 C 0.0592(3) 0.5780(3) 0.24122(13) 0.0303(6) Uani 1 1 d .
H22A H 0.0202 0.6530 0.2633 0.036 Uiso 1 1 calc R
H22B H 0.0007 0.4996 0.2301 0.036 Uiso 1 1 calc R
H22C H 0.0849 0.6188 0.2037 0.036 Uiso 1 1 calc R
C23 C 0.2371(3) 0.4028(4) 0.25065(14) 0.0358(7) Uani 1 1 d .
H23A H 0.3079 0.3677 0.2787 0.043 Uiso 1 1 calc R
H23B H 0.2649 0.4429 0.2136 0.043 Uiso 1 1 calc R
H23C H 0.1805 0.3229 0.2391 0.043 Uiso 1 1 calc R
C24 C 0.0733(2) 0.6172(3) 0.39265(12) 0.0238(5) Uani 1 1 d .
H24 H 0.1018 0.7030 0.3709 0.029 Uiso 1 1 calc R
C25 C -0.0666(3) 0.6196(3) 0.38275(14) 0.0311(6) Uani 1 1 d .
H25A H -0.0963 0.6092 0.3387 0.037 Uiso 1 1 calc R
H25B H -0.0956 0.7112 0.3977 0.037 Uiso 1 1 calc R
H25C H -0.0978 0.5400 0.4055 0.037 Uiso 1 1 calc R
C26 C 0.1206(3) 0.6340(4) 0.46085(14) 0.0369(7) Uani 1 1 d .
H26A H 0.2105 0.6336 0.4667 0.044 Uiso 1 1 calc R
H26B H 0.0907 0.5540 0.4839 0.044 Uiso 1 1 calc R
H26C H 0.0912 0.7252 0.4759 0.044 Uiso 1 1 calc R
C27 C 0.1501(3) 0.2023(3) 0.44544(14) 0.0315(6) Uani 1 1 d .
H27A H 0.1395 0.2795 0.4755 0.038 Uiso 1 1 calc R
H27B H 0.1259 0.1107 0.4635 0.038 Uiso 1 1 calc R
C28 C 0.3438(3) 0.0603(3) 0.45822(17) 0.0440(8) Uani 1 1 d .
H28A H 0.2987 -0.0207 0.4374 0.053 Uiso 1 1 calc R
H28B H 0.3480 0.0488 0.5030 0.053 Uiso 1 1 calc R
H28C H 0.4270 0.0628 0.4470 0.053 Uiso 1 1 calc R

loop_
_atom_site_aniso_label
_atom_site_aniso_U_11
_atom_site_aniso_U_22
_atom_site_aniso_U_33
_atom_site_aniso_U_23
_atom_site_aniso_U_13
_atom_site_aniso_U_12
Ir 0.02084(7) 0.01960(7) 0.02413(7) 0.00241(4) -0.00231(4) -0.00125(4)
P 0.0168(3) 0.0199(3) 0.0194(3) 0.0002(2) -0.0010(2) 0.0016(2)
N 0.0272(13) 0.0268(12) 0.0365(14) 0.0077(10) -0.0047(10) 0.0041(10)
C1 0.0220(14) 0.0369(15) 0.0269(14) 0.0025(11) -0.0007(11) 0.0084(12)
C2 0.0237(14) 0.0285(14) 0.0233(13) -0.0006(11) -0.0012(10) 0.0059(11)
C3 0.0180(13) 0.0279(13) 0.0193(12) 0.0010(10) -0.0013(10) 0.0014(10)
C3A 0.0182(13) 0.0350(14) 0.0168(12) -0.0011(10) 0.0001(10) 0.0027(11)
C4 0.0204(13) 0.0321(14) 0.0237(13) -0.0004(11) -0.0003(10) -0.0019(11)
C5 0.0290(16) 0.0347(16) 0.0281(15) -0.0014(11) 0.0029(12) -0.0069(11)
C6 0.0194(14) 0.0523(19) 0.0309(16) -0.0031(13) 0.0028(11) -0.0097(13)
C7 0.0186(14) 0.0532(19) 0.0269(14) -0.0005(13) -0.0010(11) 0.0034(13)
C7A 0.0218(14) 0.0365(15) 0.0192(13) -0.0002(11) 0.0011(10) 0.0033(11)
C11 0.0399(18) 0.0209(13) 0.0351(16) 0.0055(11) 0.0000(13) -0.0024(12)
C12 0.0316(16) 0.0256(13) 0.0327(15) 0.0063(11) 0.0052(12) -0.0053(11)
C13 0.0263(17) 0.054(2) 0.051(2) 0.0071(16) 0.0059(14) -0.0022(14)
C14 0.0233(16) 0.0490(18) 0.048(2) 0.0051(15) -0.0020(14) 0.0001(14)
C15 0.0276(15) 0.0264(13) 0.0332(15) 0.0039(12) -0.0081(12) -0.0023(12)
C16 0.0336(17) 0.0322(14) 0.0240(14) 0.0030(11) -0.0049(12) -0.0051(12)
C17 0.056(2) 0.0355(16) 0.0345(17) -0.0073(13) 0.0005(15) -0.0025(15)
C18 0.069(2) 0.0240(15) 0.0383(18) -0.0062(13) 0.0022(16) -0.0046(15)
C21 0.0229(13) 0.0276(13) 0.0195(12) 0.0006(10) -0.0003(10) -0.0033(11)
C22 0.0341(16) 0.0304(14) 0.0240(14) 0.0045(11) -0.0043(11) 0.0002(12)
C23 0.0328(17) 0.0457(18) 0.0292(15) -0.0067(13) 0.0055(12) 0.0037(13)
C24 0.0200(13) 0.0218(12) 0.0298(14) -0.0044(10) 0.0042(11) 0.0008(10)
C25 0.0230(15) 0.0304(14) 0.0402(17) -0.0037(12) 0.0060(12) 0.0035(11)
C26 0.0347(17) 0.0473(18) 0.0288(16) -0.0109(13) 0.0046(13) 0.0039(14)
C27 0.0258(15) 0.0349(15) 0.0319(15) 0.0090(13) -0.0034(12) -0.0042(13)
C28 0.046(2) 0.0290(15) 0.054(2) 0.0074(14) -0.0013(16) 0.0098(14)

loop_
_atom_type_symbol
_atom_type_description
_atom_type_scat_dispersion_real
_atom_type_scat_dispersion_imag
_atom_type_scat_source
C C 0.0033 0.0016 'International Tables Vol C Tables 4.2.6.8 and 6.1.1.4'
H H 0.0000 0.0000 'International Tables Vol C Tables 4.2.6.8 and 6.1.1.4'
N N 0.0061 0.0033 'International Tables Vol C Tables 4.2.6.8 and 6.1.1.4'
P P 0.1023 0.0942 'International Tables Vol C Tables 4.2.6.8 and 6.1.1.4'
Ir Ir -1.4442 7.9887 'International Tables Vol C Tables 4.2.6.8 and 6.1.1.4'

loop_
_geom_angle_atom_site_label_1
_geom_angle_atom_site_label_2
_geom_angle_atom_site_label_3
_geom_angle
C27 Ir C12 86.95(11)
C27 Ir C11 89.60(12)
C12 Ir C11 37.70(11)
C27 Ir C16 159.41(13)
C12 Ir C16 95.04(11)
C11 Ir C16 79.83(11)
C27 Ir C15 161.30(12)
C12 Ir C15 80.54(11)
C11 Ir C15 88.94(11)
C16 Ir C15 37.31(12)
C27 Ir P 85.08(9)
C12 Ir P 155.50(8)
C11 Ir P 164.63(9)
C16 Ir P 100.51(8)
C15 Ir P 100.65(8)
C3 P C21 100.53(12)
C3 P C24 105.36(12)
C21 P C24 102.52(12)
C3 P Ir 111.52(9)
C21 P Ir 119.84(9)
C24 P Ir 115.18(9)
C2 N C28 122.2(3)
C2 N C27 120.1(2)
C28 N C27 117.3(3)
C7A C1 C2 102.9(2)
N C2 C3 127.6(3)
N C2 C1 121.5(2)
C3 C2 C1 110.8(2)
C2 C3 C3A 107.7(2)
C2 C3 P 123.8(2)
C3A C3 P 127.00(19)
C4 C3A C7A 118.6(2)
C4 C3A C3 132.0(2)
C7A C3A C3 109.3(2)
C3A C4 C5 119.7(3)
C6 C5 C4 120.7(3)
C5 C6 C7 120.2(3)
C7A C7 C6 119.5(3)
C7 C7A C3A 121.2(3)
C7 C7A C1 129.7(3)
C3A C7A C1 109.1(2)
C12 C11 C18 123.0(3)
C12 C11 Ir 70.66(16)
C18 C11 Ir 114.13(19)
C11 C12 C13 125.1(3)
C11 C12 Ir 71.64(16)
C13 C12 Ir 111.0(2)
C12 C13 C14 114.5(3)
C13 C14 C15 113.7(3)
C16 C15 C14 122.8(3)
C16 C15 Ir 70.61(17)
C14 C15 Ir 112.2(2)
C15 C16 C17 125.1(3)
C15 C16 Ir 72.09(16)
C17 C16 Ir 111.4(2)
C16 C17 C18 114.1(3)
C17 C18 C11 113.2(3)
C23 C21 C22 111.9(2)
C23 C21 P 110.08(19)
C22 C21 P 114.31(19)
C26 C24 C25 110.0(2)
C26 C24 P 111.51(19)
C25 C24 P 113.13(18)
N C27 Ir 117.8(2)

loop_
_geom_bond_atom_site_label_1
_geom_bond_atom_site_label_2
_geom_bond_distance
Ir C27 2.088(3)
Ir C12 2.156(3)
Ir C11 2.168(3)
Ir C16 2.181(3)
Ir C15 2.200(3)
Ir P 2.3314(7)
P C3 1.792(3)
P C21 1.863(3)
P C24 1.875(3)
N C2 1.341(4)
N C28 1.444(4)
N C27 1.471(4)
C1 C7A 1.499(4)
C1 C2 1.519(4)
C2 C3 1.383(4)
C3 C3A 1.470(4)
C3A C4 1.390(4)
C3A C7A 1.413(4)
C4 C5 1.398(4)
C5 C6 1.381(4)
C6 C7 1.388(5)
C7 C7A 1.377(4)
C11 C12 1.397(4)
C11 C18 1.520(4)
C12 C13 1.501(4)
C13 C14 1.513(5)
C14 C15 1.517(5)
C15 C16 1.401(5)
C16 C17 1.504(4)
C17 C18 1.509(4)
C21 C23 1.524(4)
C21 C22 1.533(4)
C24 C26 1.521(4)
C24 C25 1.525(4)

loop_
_geom_torsion_atom_site_label_1
_geom_torsion_atom_site_label_2
_geom_torsion_atom_site_label_3
_geom_torsion_atom_site_label_4
_geom_torsion
C27 Ir P C3 24.03(13)
C12 Ir P C3 95.5(2)
C11 Ir P C3 -46.1(3)
C16 Ir P C3 -135.96(13)
C15 Ir P C3 -173.94(13)
C27 Ir P C21 140.95(13)
C12 Ir P C21 -147.6(2)
C11 Ir P C21 70.8(3)
C16 Ir P C21 -19.05(13)
C15 Ir P C21 -57.02(13)
C27 Ir P C24 -95.97(13)
C12 Ir P C24 -24.5(2)
C11 Ir P C24 -166.1(3)
C16 Ir P C24 104.04(13)
C15 Ir P C24 66.06(13)
C28 N C2 C3 172.6(3)
C27 N C2 C3 -14.9(4)
C28 N C2 C1 -11.1(4)
C27 N C2 C1 161.4(3)
C7A C1 C2 N -172.1(3)
C7A C1 C2 C3 4.8(3)
N C2 C3 C3A 171.4(3)
C1 C2 C3 C3A -5.3(3)
N C2 C3 P -21.7(4)
C1 C2 C3 P 161.6(2)
C21 P C3 C2 -120.6(2)
C24 P C3 C2 133.1(2)
Ir P C3 C2 7.5(3)
C21 P C3 C3A 43.7(3)
C24 P C3 C3A -62.5(3)
Ir P C3 C3A 171.8(2)
C2 C3 C3A C4 -173.2(3)
P C3 C3A C4 20.4(4)
C2 C3 C3A C7A 3.7(3)
P C3 C3A C7A -162.7(2)
C7A C3A C4 C5 1.9(4)
C3 C3A C4 C5 178.6(3)
C3A C4 C5 C6 -0.7(4)
C4 C5 C6 C7 -0.7(5)
C5 C6 C7 C7A 0.7(4)
C6 C7 C7A C3A 0.7(4)
C6 C7 C7A C1 -177.8(3)
C4 C3A C7A C7 -2.0(4)
C3 C3A C7A C7 -179.3(2)
C4 C3A C7A C1 176.8(2)
C3 C3A C7A C1 -0.5(3)
C2 C1 C7A C7 176.2(3)
C2 C1 C7A C3A -2.4(3)
C27 Ir C11 C12 85.53(19)
C16 Ir C11 C12 -112.22(19)
C15 Ir C11 C12 -75.83(18)
P Ir C11 C12 155.1(2)
C27 Ir C11 C18 -156.0(3)
C12 Ir C11 C18 118.4(3)
C16 Ir C11 C18 6.2(2)
C15 Ir C11 C18 42.6(3)
P Ir C11 C18 -86.5(4)
C18 C11 C12 C13 -3.5(4)
Ir C11 C12 C13 103.2(3)
C18 C11 C12 Ir -106.8(3)
C27 Ir C12 C11 -93.29(19)
C16 Ir C12 C11 66.17(19)
C15 Ir C12 C11 100.66(19)
P Ir C12 C11 -164.39(16)
C27 Ir C12 C13 145.3(2)
C11 Ir C12 C13 -121.5(3)
C16 Ir C12 C13 -55.3(2)
C15 Ir C12 C13 -20.8(2)
P Ir C12 C13 74.1(3)
C11 C12 C13 C14 -49.8(4)
Ir C12 C13 C14 32.0(4)
C12 C13 C14 C15 -26.5(4)
C13 C14 C15 C16 88.7(4)
C13 C14 C15 Ir 8.1(4)
C27 Ir C15 C16 -160.1(3)
C12 Ir C15 C16 -111.45(19)
C11 Ir C15 C16 -74.51(19)
P Ir C15 C16 93.41(17)
C27 Ir C15 C14 -41.6(5)
C12 Ir C15 C14 7.0(2)
C11 Ir C15 C14 44.0(2)
C16 Ir C15 C14 118.5(3)
P Ir C15 C14 -148.1(2)
C14 C15 C16 C17 -0.6(5)
Ir C15 C16 C17 103.9(3)
C14 C15 C16 Ir -104.5(3)
C27 Ir C16 C15 161.9(3)
C12 Ir C16 C15 67.16(19)
C11 Ir C16 C15 101.80(19)
P Ir C16 C15 -93.83(17)
C27 Ir C16 C17 40.4(5)
C12 Ir C16 C17 -54.3(2)
C11 Ir C16 C17 -19.7(2)
C15 Ir C16 C17 -121.5(3)
P Ir C16 C17 144.7(2)
C15 C16 C17 C18 -51.9(4)
Ir C16 C17 C18 30.7(4)
C16 C17 C18 C11 -25.8(4)
C12 C11 C18 C17 90.4(4)
Ir C11 C18 C17 8.5(4)
C3 P C21 C23 66.5(2)
C24 P C21 C23 174.98(19)
Ir P C21 C23 -56.0(2)
C3 P C21 C22 -166.6(2)
C24 P C21 C22 -58.1(2)
Ir P C21 C22 71.0(2)
C3 P C24 C26 -34.4(2)
C21 P C24 C26 -139.2(2)
Ir P C24 C26 88.9(2)
C3 P C24 C25 -159.1(2)
C21 P C24 C25 96.1(2)
Ir P C24 C25 -35.7(2)
C2 N C27 Ir 66.5(3)
C28 N C27 Ir -120.7(3)
C12 Ir C27 N 143.7(2)
C11 Ir C27 N 106.1(2)
C16 Ir C27 N 47.5(4)
C15 Ir C27 N -168.4(3)
P Ir C27 N -59.5(2)
